data_7213034
loop_
_publ_author_name
'Lam, Hon Wai'
'Cooke, Paul A.'
'Pattenden, Gerald'
'Bandaranayake, Wickramasinghe M.'
'Wickramasinghe, Wasantha A.'

_publ_section_title
;
 Structure and total synthesis of benzylthiocrellidone, a novel
 dimedone-based vinyl sulfide from the sponge Crella spinulata
;
_journal_issue 8
_journal_name_full 'Journal of the Chemical Society, Perkin Transactions 1'
_journal_page_first 847
_journal_paper_doi 10.1039/a901323g
_journal_year 1999
_chemical_formula_sum 'C24 H28 O4 S'
_chemical_formula_weight 412.52
_chemical_name_systematic
; 
 ? 
;
_space_group_IT_number 4
_symmetry_cell_setting monoclinic
_symmetry_space_group_name_Hall 'P 2yb'
_symmetry_space_group_name_H-M 'P 1 21 1'
_atom_sites_solution_hydrogens 'geometrically idealised'
_atom_sites_solution_primary direct
_atom_sites_solution_secondary difmap
_audit_creation_method SHELXL-97
_cell_angle_alpha 90.00
_cell_angle_beta 91.14(6)
_cell_angle_gamma 90.00
_cell_formula_units_Z 2
_cell_length_a 5.939(4)
_cell_length_b 14.950(7)
_cell_length_c 11.748(7)
_cell_measurement_reflns_used 35
_cell_measurement_temperature 150(2)
_cell_measurement_theta_max 16
_cell_measurement_theta_min 10
_cell_volume 1042.9(11)
_computing_cell_refinement 'STADI4 v1.07'
_computing_data_collection 'STADI4 v1.07 (Stoe, 1997)'
_computing_data_reduction 'XRED v1.09 (Stoe, 1996)'
_computing_molecular_graphics 'SHELXTL v5.03 (Sheldrick, 1994)'
_computing_publication_material SHELXL-97
_computing_structure_refinement 'SHELXL-97 (Sheldrick, 1997)'
_computing_structure_solution 'SHELXS-97 (Sheldrick, 1990)'
_diffrn_ambient_temperature 150(2)
_diffrn_measured_fraction_theta_full 0.997
_diffrn_measured_fraction_theta_max 0.997
_diffrn_measurement_device_type 'Stoe Stadi-4 four-circle'
_diffrn_measurement_method omega-theta
_diffrn_radiation_monochromator graphite
_diffrn_radiation_source 'fine-focus sealed tube'
_diffrn_radiation_type MoK\a
_diffrn_radiation_wavelength 0.71073
_diffrn_reflns_av_sigmaI/netI 0.1174
_diffrn_reflns_limit_h_max 7
_diffrn_reflns_limit_h_min -7
_diffrn_reflns_limit_k_max 17
_diffrn_reflns_limit_k_min -17
_diffrn_reflns_limit_l_max 14
_diffrn_reflns_limit_l_min -14
_diffrn_reflns_number 3195
_diffrn_reflns_theta_full 25.06
_diffrn_reflns_theta_max 25.06
_diffrn_reflns_theta_min 2.72
_diffrn_standards_decay_% 'random variation +/-8'
_diffrn_standards_interval_time 60
_diffrn_standards_number 3
_exptl_absorpt_coefficient_mu 0.183
_exptl_absorpt_correction_type none
_exptl_crystal_colour yellow
_exptl_crystal_density_diffrn 1.314
_exptl_crystal_density_meas ?
_exptl_crystal_density_method 'not measured'
_exptl_crystal_description tablet
_exptl_crystal_F_000 440
_exptl_crystal_size_max 0.31
_exptl_crystal_size_mid 0.22
_exptl_crystal_size_min 0.14
_refine_diff_density_max 0.41
_refine_diff_density_min -0.55
_refine_diff_density_rms 0.11
_refine_ls_abs_structure_details 'Flack H D (1983), Acta Cryst. A39, 876-881'
_refine_ls_abs_structure_Flack 0.2(6)
_refine_ls_extinction_method none
_refine_ls_goodness_of_fit_ref 1.195
_refine_ls_hydrogen_treatment 'riding model'
_refine_ls_matrix_type full
_refine_ls_number_parameters 263
_refine_ls_number_reflns 3195
_refine_ls_number_restraints 82
_refine_ls_restrained_S_all 1.181
_refine_ls_R_factor_all 0.1605
_refine_ls_R_factor_gt 0.0988
_refine_ls_shift/su_max 0.005
_refine_ls_shift/su_mean 0.000
_refine_ls_structure_factor_coef Fsqd
_refine_ls_weighting_details 'w=1/[\s^2^(Fo^2^)+(0.0509P)^2^+6.0861P] where P=(Fo^2^+2Fc^2^)/3'
_refine_ls_weighting_scheme calc
_refine_ls_wR_factor_gt 0.1951
_refine_ls_wR_factor_ref 0.2436
_reflns_number_gt 2171
_reflns_number_total 3195
_reflns_threshold_expression >2sigma(I)
_cod_data_source_file 901323Gsup1.cif
_cod_data_source_block KE3SPH
_cod_depositor_comments
;
The following automatic conversions were performed:

'_exptl_crystal_density_meas' value 'not measured' was changed to '?'
- the value is perceived as not measured.

Automatic conversion script
Id: cif_fix_values 3008 2015-01-20 13:52:24Z robertas 

The following automatic conversions were performed:

'_refine_ls_weighting_scheme' value 'calc
w=1/[\s^2^(Fo^2^)+(0.0509P)^2^+6.0861P] where P=(Fo^2^+2Fc^2^)/3' was
changed to 'calc'. New tag '_refine_ls_weighting_details' was
created. The value of the new tag was set to
'w=1/[\s^2^(Fo^2^)+(0.0509P)^2^+6.0861P] where P=(Fo^2^+2Fc^2^)/3'.

Automatic conversion script
Id: cif_fix_values 3143 2015-03-26 13:38:13Z robertas 

The following automatic conversions were performed:

'_atom_sites_solution_primary' value 'Direct methods' was changed to
'direct'.

'_atom_sites_solution_secondary' value 'Difference map' was changed
to 'difmap'.

Automatic conversion script
Id: cif_fix_values 6452 2018-10-05 10:23:21Z andrius 
;
_cod_original_sg_symbol_H-M P21
_cod_database_code 7213034

loop_
_symmetry_equiv_pos_as_xyz
'x, y, z'
'-x, y+1/2, -z'

loop_
_atom_site_label
_atom_site_type_symbol
_atom_site_fract_x
_atom_site_fract_y
_atom_site_fract_z
_atom_site_U_iso_or_equiv
_atom_site_adp_type
_atom_site_occupancy
_atom_site_calc_flag
_atom_site_refinement_flags
S1 S 0.7248(5) 0.3795(5) 0.54750(19) 0.0241(6) Uani 1 d U
O1 O 1.0063(14) 0.2508(5) 0.4814(5) 0.0292(19) Uani 1 d U
C1 C 0.9717(18) 0.2628(8) 0.3788(8) 0.022(2) Uani 1 d U
O2 O 0.8646(13) 0.4390(5) 0.1676(5) 0.0267(18) Uani 1 d U
C2 C 0.8744(17) 0.3481(7) 0.3343(7) 0.018(2) Uani 1 d U
O3 O 0.8718(13) 0.5821(5) 0.4578(6) 0.0267(17) Uani 1 d U
H3 H 0.8898 0.6372 0.4686 0.040 Uiso 1 calc R
C3 C 0.8913(18) 0.3652(8) 0.2098(7) 0.021(2) Uani 1 d U
O4 O 0.3802(12) 0.3899(5) 0.2598(5) 0.0246(16) Uani 1 d U
C4 C 0.941(2) 0.2858(7) 0.1335(8) 0.026(3) Uani 1 d U
H4A H 1.1030 0.2876 0.1144 0.031 Uiso 1 calc R
H4B H 0.8537 0.2928 0.0615 0.031 Uiso 1 calc R
C5 C 0.889(2) 0.1937(7) 0.1832(8) 0.026(2) Uani 1 d U
C6 C 1.021(2) 0.1903(8) 0.2960(8) 0.027(2) Uani 1 d U
H6A H 0.9903 0.1322 0.3329 0.033 Uiso 1 calc R
H6B H 1.1837 0.1921 0.2795 0.033 Uiso 1 calc R
C7 C 0.6928(18) 0.5688(7) 0.3878(7) 0.020(2) Uani 1 d U
C8 C 0.6319(19) 0.4833(7) 0.3584(8) 0.0194(19) Uani 1 d U
C9 C 0.4376(19) 0.4657(7) 0.2855(8) 0.022(2) Uani 1 d U
C10 C 0.2899(18) 0.5443(7) 0.2485(9) 0.024(2) Uani 1 d U
H10A H 0.1688 0.5524 0.3043 0.029 Uiso 1 calc R
H10B H 0.2181 0.5304 0.1738 0.029 Uiso 1 calc R
C11 C 0.4254(19) 0.6330(8) 0.2388(8) 0.024(2) Uani 1 d U
C12 C 0.559(2) 0.6481(8) 0.3497(9) 0.028(2) Uani 1 d U
H12A H 0.6622 0.6993 0.3393 0.034 Uiso 1 calc R
H12B H 0.4527 0.6644 0.4102 0.034 Uiso 1 calc R
C13 C 0.252(2) 0.7093(8) 0.2207(9) 0.033(3) Uani 1 d U
H13A H 0.1673 0.6993 0.1494 0.049 Uiso 1 calc R
H13B H 0.3310 0.7667 0.2170 0.049 Uiso 1 calc R
H13C H 0.1476 0.7101 0.2843 0.049 Uiso 1 calc R
C14 C 0.582(2) 0.6297(8) 0.1377(8) 0.028(3) Uani 1 d U
H14A H 0.6917 0.5812 0.1488 0.042 Uiso 1 calc R
H14B H 0.6623 0.6868 0.1315 0.042 Uiso 1 calc R
H14C H 0.4939 0.6189 0.0677 0.042 Uiso 1 calc R
C15 C 0.6385(19) 0.1865(8) 0.2001(10) 0.035(3) Uani 1 d U
H15A H 0.6034 0.1280 0.2329 0.052 Uiso 1 calc R
H15B H 0.5596 0.1929 0.1265 0.052 Uiso 1 calc R
H15C H 0.5899 0.2339 0.2517 0.052 Uiso 1 calc R
C16 C 0.974(2) 0.1213(8) 0.1031(9) 0.032(3) Uani 1 d U
H16A H 0.9436 0.0622 0.1355 0.048 Uiso 1 calc R
H16B H 1.1369 0.1283 0.0935 0.048 Uiso 1 calc R
H16C H 0.8970 0.1268 0.0290 0.048 Uiso 1 calc R
C17 C 0.7600(17) 0.4042(7) 0.4036(8) 0.021(2) Uani 1 d U
C18 C 0.4921(19) 0.4535(8) 0.5880(8) 0.026(2) Uani 1 d U
H18A H 0.5328 0.5171 0.5767 0.031 Uiso 1 calc R
H18B H 0.3541 0.4401 0.5426 0.031 Uiso 1 calc R
C19 C 0.4573(18) 0.4332(5) 0.7150(7) 0.023(2) Uani 1 d DU
C20 C 0.6182(19) 0.4575(3) 0.7945(8) 0.022(2) Uani 1 d DU
H20 H 0.7535 0.4850 0.7706 0.027 Uiso 1 calc R
C21 C 0.585(2) 0.4422(5) 0.9101(8) 0.028(2) Uani 1 d DU
H21 H 0.6970 0.4591 0.9650 0.034 Uiso 1 calc R
C22 C 0.3860(19) 0.4019(6) 0.9438(8) 0.031(3) Uani 1 d DU
H22 H 0.3621 0.3914 1.0224 0.037 Uiso 1 calc R
C23 C 0.2255(18) 0.3773(7) 0.8660(8) 0.030(2) Uani 1 d DU
H23 H 0.0907 0.3494 0.8901 0.036 Uiso 1 calc R
C24 C 0.2601(17) 0.3935(6) 0.7479(8) 0.026(2) Uani 1 d DU
H24 H 0.1485 0.3770 0.6927 0.031 Uiso 1 calc R

loop_
_atom_site_aniso_label
_atom_site_aniso_U_11
_atom_site_aniso_U_22
_atom_site_aniso_U_33
_atom_site_aniso_U_23
_atom_site_aniso_U_13
_atom_site_aniso_U_12
S1 0.0364(17) 0.0256(14) 0.0104(11) 0.0001(11) 0.0014(10) 0.0050(15)
O1 0.049(5) 0.027(4) 0.012(3) 0.007(3) -0.004(3) 0.005(4)
C1 0.026(6) 0.030(5) 0.011(4) -0.002(4) 0.000(4) 0.003(5)
O2 0.046(5) 0.023(4) 0.011(3) 0.004(3) 0.005(3) 0.005(4)
C2 0.022(6) 0.024(5) 0.008(4) 0.000(3) -0.002(4) -0.004(4)
O3 0.037(5) 0.017(4) 0.025(4) -0.002(3) -0.007(3) -0.001(3)
C3 0.028(6) 0.029(5) 0.005(4) -0.004(4) 0.000(4) 0.002(5)
O4 0.034(4) 0.019(3) 0.021(3) -0.002(3) -0.008(3) 0.007(4)
C4 0.044(7) 0.028(5) 0.006(4) 0.003(4) 0.004(5) 0.006(5)
C5 0.048(7) 0.023(5) 0.008(4) 0.000(4) 0.012(4) 0.009(5)
C6 0.045(7) 0.023(5) 0.014(4) 0.003(4) 0.006(4) 0.007(5)
C7 0.030(6) 0.029(4) 0.002(4) -0.002(4) 0.002(3) -0.001(4)
C8 0.028(5) 0.022(4) 0.009(4) 0.002(3) 0.004(4) -0.004(4)
C9 0.030(6) 0.023(5) 0.012(5) 0.001(4) 0.002(4) 0.000(4)
C10 0.022(6) 0.028(5) 0.022(5) -0.003(4) -0.003(4) 0.004(4)
C11 0.030(6) 0.024(5) 0.017(5) -0.004(4) -0.005(4) 0.004(5)
C12 0.041(7) 0.026(5) 0.017(5) -0.003(4) -0.006(4) 0.000(5)
C13 0.045(7) 0.031(6) 0.023(5) -0.003(5) -0.005(5) 0.008(5)
C14 0.044(7) 0.023(5) 0.017(5) 0.005(4) 0.000(5) 0.000(5)
C15 0.041(6) 0.025(6) 0.038(7) -0.004(5) 0.000(5) -0.006(5)
C16 0.048(8) 0.023(5) 0.026(5) -0.005(4) 0.007(6) 0.001(6)
C17 0.022(5) 0.024(5) 0.019(4) 0.006(4) 0.008(4) -0.005(4)
C18 0.033(7) 0.033(6) 0.011(4) -0.002(4) -0.001(4) 0.007(5)
C19 0.034(6) 0.025(5) 0.010(4) 0.007(4) 0.005(4) 0.008(5)
C20 0.035(6) 0.015(5) 0.016(4) -0.004(4) 0.000(4) 0.010(4)
C21 0.044(6) 0.022(6) 0.018(4) -0.007(4) -0.002(5) 0.013(5)
C22 0.046(7) 0.035(7) 0.011(4) -0.003(4) 0.004(4) 0.002(5)
C23 0.041(6) 0.032(6) 0.017(4) 0.009(5) 0.005(4) -0.003(6)
C24 0.032(6) 0.022(6) 0.022(4) -0.001(4) -0.006(4) -0.001(5)

loop_
_atom_type_symbol
_atom_type_description
_atom_type_scat_dispersion_real
_atom_type_scat_dispersion_imag
_atom_type_scat_source
C C 0.0033 0.0016 'International Tables Vol C Tables 4.2.6.8 and 6.1.1.4'
H H 0.0000 0.0000 'International Tables Vol C Tables 4.2.6.8 and 6.1.1.4'
O O 0.0106 0.0060 'International Tables Vol C Tables 4.2.6.8 and 6.1.1.4'
S S 0.1246 0.1234 'International Tables Vol C Tables 4.2.6.8 and 6.1.1.4'

loop_
_geom_angle_atom_site_label_1
_geom_angle_atom_site_label_2
_geom_angle_atom_site_label_3
_geom_angle
C17 S1 C18 103.1(5)
O1 C1 C6 120.1(10)
O1 C1 C2 121.6(9)
C6 C1 C2 118.2(8)
C17 C2 C3 121.7(9)
C17 C2 C1 120.8(8)
C3 C2 C1 117.3(8)
O2 C3 C2 123.0(8)
O2 C3 C4 119.5(8)
C2 C3 C4 117.5(9)
C3 C4 C5 115.7(7)
C15 C5 C6 111.9(8)
C15 C5 C16 111.6(10)
C6 C5 C16 110.0(9)
C15 C5 C4 108.7(9)
C6 C5 C4 104.9(9)
C16 C5 C4 109.3(8)
C1 C6 C5 116.1(9)
O3 C7 C8 119.5(10)
O3 C7 C12 118.5(9)
C8 C7 C12 121.9(10)
C7 C8 C9 121.5(10)
C7 C8 C17 121.2(10)
C9 C8 C17 117.3(9)
O4 C9 C8 122.1(10)
O4 C9 C10 119.3(10)
C8 C9 C10 118.4(9)
C9 C10 C11 112.5(9)
C14 C11 C12 110.7(10)
C14 C11 C13 109.4(9)
C12 C11 C13 109.9(9)
C14 C11 C10 110.7(8)
C12 C11 C10 108.9(9)
C13 C11 C10 107.1(9)
C7 C12 C11 113.8(9)
C2 C17 C8 122.1(8)
C2 C17 S1 121.3(8)
C8 C17 S1 116.2(7)
C19 C18 S1 104.3(7)
C20 C19 C24 120.6(9)
C20 C19 C18 120.1(9)
C24 C19 C18 119.2(10)
C19 C20 C21 120.7(10)
C22 C21 C20 119.0(11)
C23 C22 C21 121.0(9)
C22 C23 C24 119.7(10)
C19 C24 C23 119.1(10)

loop_
_geom_bond_atom_site_label_1
_geom_bond_atom_site_label_2
_geom_bond_distance
S1 C17 1.747(9)
S1 C18 1.841(11)
O1 C1 1.232(11)
C1 C6 1.490(13)
C1 C2 1.490(14)
O2 C3 1.219(12)
C2 C17 1.361(13)
C2 C3 1.490(12)
O3 C7 1.346(13)
C3 C4 1.521(13)
O4 C9 1.220(12)
C4 C5 1.530(14)
C5 C15 1.511(15)
C5 C6 1.525(15)
C5 C16 1.527(13)
C7 C8 1.371(14)
C7 C12 1.491(15)
C8 C9 1.447(15)
C8 C17 1.497(14)
C9 C10 1.524(14)
C10 C11 1.557(15)
C11 C14 1.526(13)
C11 C12 1.527(15)
C11 C13 1.549(15)
C18 C19 1.541(12)
C19 C20 1.372(15)
C19 C24 1.375(14)
C20 C21 1.394(13)
C21 C22 1.393(16)
C22 C23 1.358(15)
C23 C24 1.428(13)

loop_
_geom_torsion_atom_site_label_1
_geom_torsion_atom_site_label_2
_geom_torsion_atom_site_label_3
_geom_torsion_atom_site_label_4
_geom_torsion
O1 C1 C2 C17 -19.7(16)
C6 C1 C2 C17 158.6(10)
O1 C1 C2 C3 165.3(10)
C6 C1 C2 C3 -16.5(14)
C17 C2 C3 O2 21.7(16)
C1 C2 C3 O2 -163.3(10)
C17 C2 C3 C4 -157.6(10)
C1 C2 C3 C4 17.4(14)
O2 C3 C4 C5 -158.8(11)
C2 C3 C4 C5 20.5(14)
C3 C4 C5 C15 64.6(12)
C3 C4 C5 C6 -55.3(12)
C3 C4 C5 C16 -173.3(10)
O1 C1 C6 C5 155.5(10)
C2 C1 C6 C5 -22.8(14)
C15 C5 C6 C1 -60.9(13)
C16 C5 C6 C1 174.3(9)
C4 C5 C6 C1 56.8(11)
O3 C7 C8 C9 178.5(8)
C12 C7 C8 C9 2.0(13)
O3 C7 C8 C17 0.5(13)
C12 C7 C8 C17 -176.0(9)
C7 C8 C9 O4 -179.1(9)
C17 C8 C9 O4 -1.0(13)
C7 C8 C9 C10 -4.4(13)
C17 C8 C9 C10 173.6(8)
O4 C9 C10 C11 -154.8(8)
C8 C9 C10 C11 30.4(12)
C9 C10 C11 C14 70.0(11)
C9 C10 C11 C12 -52.0(11)
C9 C10 C11 C13 -170.8(8)
O3 C7 C12 C11 157.0(9)
C8 C7 C12 C11 -26.4(14)
C14 C11 C12 C7 -72.0(12)
C13 C11 C12 C7 167.1(9)
C10 C11 C12 C7 50.0(12)
C3 C2 C17 C8 3.9(15)
C1 C2 C17 C8 -170.9(9)
C3 C2 C17 S1 175.5(8)
C1 C2 C17 S1 0.7(14)
C7 C8 C17 C2 -116.1(11)
C9 C8 C17 C2 65.8(12)
C7 C8 C17 S1 71.9(11)
C9 C8 C17 S1 -106.2(9)
C18 S1 C17 C2 -162.6(9)
C18 S1 C17 C8 9.5(9)
C17 S1 C18 C19 -179.9(8)
S1 C18 C19 C20 68.6(8)
S1 C18 C19 C24 -113.7(6)
C24 C19 C20 C21 0.1(3)
C18 C19 C20 C21 177.8(7)
C19 C20 C21 C22 0.0(3)
C20 C21 C22 C23 0.2(6)
C21 C22 C23 C24 -0.4(8)
C20 C19 C24 C23 -0.4(6)
C18 C19 C24 C23 -178.1(8)
C22 C23 C24 C19 0.5(8)
